data_4505623
loop_
_publ_author_name
'Nath, Bhaskar'
'Baruah, Jubaraj B.'

_publ_section_title
;
 An Imidazole-Based Bisphenol
 2-((2-Hydroxy-3,5-dimethylphenyl)(imidazol-4-yl)methyl)-4,6-dimethylphenol:
 A Versatile Host for Anions
;
_journal_issue 3
_journal_name_full 'Crystal Growth &amp; Design'
_journal_page_first 1671
_journal_paper_doi 10.1021/cg2017215
_journal_volume 12
_journal_year 2012
_chemical_formula_sum 'C20 H25 B F4 N2 O3'
_chemical_formula_weight 428.23
_chemical_name_systematic
; 
 ? 
;
_space_group_IT_number 2
_symmetry_cell_setting triclinic
_symmetry_space_group_name_Hall '-P 1'
_symmetry_space_group_name_H-M 'P -1'
_atom_sites_solution_hydrogens geom
_atom_sites_solution_primary direct
_atom_sites_solution_secondary difmap
_audit_creation_method SHELXL-97
_cell_angle_alpha 96.789(4)
_cell_angle_beta 95.608(4)
_cell_angle_gamma 99.124(4)
_cell_formula_units_Z 2
_cell_length_a 8.1285(5)
_cell_length_b 10.9801(7)
_cell_length_c 11.9948(7)
_cell_measurement_reflns_used 3651
_cell_measurement_temperature 296(2)
_cell_measurement_theta_max 24.76
_cell_measurement_theta_min 2.38
_cell_volume 1042.17(11)
_computing_cell_refinement 'Bruker SMART'
_computing_data_collection 'Bruker SMART'
_computing_data_reduction 'Bruker SAINT'
_computing_molecular_graphics 'Bruker SHELXTL'
_computing_publication_material 'Bruker SHELXTL'
_computing_structure_refinement 'SHELXL-97 (Sheldrick, 1997)'
_computing_structure_solution 'SHELXS-97 (Sheldrick, 1990)'
_diffrn_ambient_temperature 296(2)
_diffrn_measured_fraction_theta_full 0.950
_diffrn_measured_fraction_theta_max 0.950
_diffrn_measurement_device_type 'CCD area detector'
_diffrn_measurement_method 'phi and omega scans'
_diffrn_radiation_monochromator graphite
_diffrn_radiation_source 'fine-focus sealed tube'
_diffrn_radiation_type MoK\a
_diffrn_radiation_wavelength 0.71073
_diffrn_reflns_av_R_equivalents 0.0389
_diffrn_reflns_av_sigmaI/netI 0.0382
_diffrn_reflns_limit_h_max 9
_diffrn_reflns_limit_h_min -9
_diffrn_reflns_limit_k_max 11
_diffrn_reflns_limit_k_min -13
_diffrn_reflns_limit_l_max 14
_diffrn_reflns_limit_l_min -14
_diffrn_reflns_number 12127
_diffrn_reflns_theta_full 25.49
_diffrn_reflns_theta_max 25.49
_diffrn_reflns_theta_min 1.72
_exptl_absorpt_coefficient_mu 0.114
_exptl_absorpt_correction_type none
_exptl_crystal_colour colorless
_exptl_crystal_density_diffrn 1.365
_exptl_crystal_density_method 'not measured'
_exptl_crystal_description block
_exptl_crystal_F_000 448
_exptl_crystal_size_max 0.45
_exptl_crystal_size_mid 0.35
_exptl_crystal_size_min 0.25
_refine_diff_density_max 0.626
_refine_diff_density_min -0.452
_refine_diff_density_rms 0.059
_refine_ls_extinction_method none
_refine_ls_goodness_of_fit_ref 0.928
_refine_ls_hydrogen_treatment mixed
_refine_ls_matrix_type full
_refine_ls_number_parameters 293
_refine_ls_number_reflns 3700
_refine_ls_number_restraints 4
_refine_ls_restrained_S_all 0.928
_refine_ls_R_factor_all 0.0895
_refine_ls_R_factor_gt 0.0635
_refine_ls_shift/su_max 0.000
_refine_ls_shift/su_mean 0.000
_refine_ls_structure_factor_coef Fsqd
_refine_ls_weighting_details 'calc w=1/[\s^2^(Fo^2^)+(0.1000P)^2^+1.0445P] where P=(Fo^2^+2Fc^2^)/3'
_refine_ls_weighting_scheme calc
_refine_ls_wR_factor_gt 0.1667
_refine_ls_wR_factor_ref 0.1917
_reflns_number_gt 2552
_reflns_number_total 3700
_reflns_threshold_expression >2sigma(I)
_cod_data_source_file cg2017215_si_010.cif
_cod_data_source_block vskr
_cod_depositor_comments
;
The following automatic conversions were performed:

'_symmetry_cell_setting' value 'Triclinic' changed to 'triclinic'
according to /home/saulius/struct/CIF-dictionaries/cif_core.dic
dictionary named 'cif_core.dic' version 2.4.1 from 2010-06-29.

Automatic conversion script
Id: cif_fix_values 1715 2011-07-08 13:25:40Z adriana 
;
_cod_original_sg_symbol_H-M 'P-1   '
_cod_database_code 4505623

loop_
_symmetry_equiv_pos_as_xyz
'x, y, z'
'-x, -y, -z'

loop_
_atom_site_label
_atom_site_type_symbol
_atom_site_fract_x
_atom_site_fract_y
_atom_site_fract_z
_atom_site_U_iso_or_equiv
_atom_site_adp_type
_atom_site_occupancy
_atom_site_symmetry_multiplicity
_atom_site_calc_flag
_atom_site_refinement_flags
N1 N 0.6782(3) 0.3146(3) 0.5262(2) 0.0480(6) Uani 1 1 d .
N2 N 0.7742(3) 0.5024(3) 0.5058(2) 0.0497(6) Uani 1 1 d .
C13 C 0.4267(3) 0.4356(2) 0.7526(2) 0.0381(6) Uani 1 1 d .
C18 C 0.5477(4) 0.5178(3) 0.8266(2) 0.0431(7) Uani 1 1 d .
H18 H 0.6597 0.5097 0.8251 0.052 Uiso 1 1 calc R
C14 C 0.2574(3) 0.4466(2) 0.7579(2) 0.0410(6) Uani 1 1 d .
C15 C 0.2135(4) 0.5387(3) 0.8341(2) 0.0463(7) Uani 1 1 d .
C9 C 0.4764(3) 0.3355(2) 0.6706(2) 0.0383(6) Uani 1 1 d .
H9 H 0.3765 0.3005 0.6170 0.046 Uiso 1 1 calc R
C6 C 0.5241(3) 0.2291(2) 0.7307(2) 0.0395(6) Uani 1 1 d .
C17 C 0.5088(4) 0.6114(3) 0.9025(2) 0.0443(7) Uani 1 1 d .
C5 C 0.6882(4) 0.2294(3) 0.7780(2) 0.0459(7) Uani 1 1 d .
H5 H 0.7723 0.2950 0.7705 0.055 Uiso 1 1 calc R
C10 C 0.6088(3) 0.3897(2) 0.6026(2) 0.0387(6) Uani 1 1 d .
C16 C 0.3402(4) 0.6194(3) 0.9041(2) 0.0489(7) Uani 1 1 d .
H16 H 0.3112 0.6815 0.9543 0.059 Uiso 1 1 calc R
C4 C 0.7286(4) 0.1336(3) 0.8359(3) 0.0508(7) Uani 1 1 d .
C1 C 0.4000(4) 0.1308(3) 0.7422(2) 0.0452(7) Uani 1 1 d .
C12 C 0.6708(3) 0.5078(3) 0.5890(2) 0.0426(7) Uani 1 1 d .
H12 H 0.6475 0.5798 0.6290 0.051 Uiso 1 1 calc R
C2 C 0.4367(4) 0.0316(3) 0.7985(3) 0.0568(8) Uani 1 1 d .
C20 C 0.6448(4) 0.7005(3) 0.9788(3) 0.0584(8) Uani 1 1 d .
H20A H 0.6948 0.6572 1.0345 0.088 Uiso 1 1 calc R
H20B H 0.5974 0.7668 1.0158 0.088 Uiso 1 1 calc R
H20C H 0.7289 0.7343 0.9347 0.088 Uiso 1 1 calc R
C3 C 0.6011(5) 0.0369(3) 0.8433(3) 0.0602(9) Uani 1 1 d .
H3 H 0.6273 -0.0284 0.8805 0.072 Uiso 1 1 calc R
C11 C 0.7766(4) 0.3849(3) 0.4690(3) 0.0542(8) Uani 1 1 d .
H11 H 0.8372 0.3564 0.4125 0.065 Uiso 1 1 calc R
C19 C 0.0315(4) 0.5490(4) 0.8397(3) 0.0683(10) Uani 1 1 d .
H19A H -0.0241 0.5442 0.7645 0.102 Uiso 1 1 calc R
H19B H 0.0242 0.6272 0.8824 0.102 Uiso 1 1 calc R
H19C H -0.0214 0.4821 0.8757 0.102 Uiso 1 1 calc R
C8 C 0.9063(5) 0.1368(4) 0.8882(3) 0.0708(10) Uani 1 1 d .
H8A H 0.9106 0.1479 0.9691 0.106 Uiso 1 1 calc R
H8B H 0.9791 0.2046 0.8653 0.106 Uiso 1 1 calc R
H8C H 0.9420 0.0598 0.8635 0.106 Uiso 1 1 calc R
C7 C 0.3003(6) -0.0758(4) 0.8091(4) 0.0916(14) Uani 1 1 d .
H7A H 0.3484 -0.1365 0.8468 0.137 Uiso 1 1 calc R
H7B H 0.2481 -0.1134 0.7351 0.137 Uiso 1 1 calc R
H7C H 0.2178 -0.0458 0.8520 0.137 Uiso 1 1 calc R
O2 O 0.1294(2) 0.36973(19) 0.68591(18) 0.0502(5) Uani 1 1 d .
H2 H 0.1481 0.2982 0.6796 0.075 Uiso 1 1 calc R
O1 O 0.2383(3) 0.13662(19) 0.6985(2) 0.0580(6) Uani 1 1 d .
H1 H 0.1837 0.0660 0.6838 0.087 Uiso 1 1 calc R
B1 B 0.1326(6) 0.1656(4) 0.3699(4) 0.0715(12) Uani 1 1 d .
F2 F 0.0562(3) 0.04397(19) 0.3644(2) 0.0932(8) Uani 1 1 d .
F1 F 0.2985(3) 0.1800(3) 0.4113(3) 0.1122(9) Uani 1 1 d .
F4 F 0.0644(4) 0.2406(3) 0.4406(4) 0.1550(16) Uani 1 1 d .
F3 F 0.1229(5) 0.1993(3) 0.2659(3) 0.1649(17) Uani 1 1 d .
O3 O 0.6741(7) 0.0639(3) 0.5060(4) 0.1068(11) Uani 1 1 d D
H2A H 0.828(4) 0.569(3) 0.477(3) 0.064(10) Uiso 1 1 d .
H1A H 0.659(4) 0.235(4) 0.516(3) 0.060(10) Uiso 1 1 d .
H3M H 0.767(4) 0.068(7) 0.486(6) 0.15(3) Uiso 1 1 d D
H3N H 0.671(15) 0.020(9) 0.557(7) 0.29(6) Uiso 1 1 d D

loop_
_atom_site_aniso_label
_atom_site_aniso_U_11
_atom_site_aniso_U_22
_atom_site_aniso_U_33
_atom_site_aniso_U_23
_atom_site_aniso_U_13
_atom_site_aniso_U_12
N1 0.0546(15) 0.0381(15) 0.0531(15) 0.0076(12) 0.0136(12) 0.0076(12)
N2 0.0456(14) 0.0495(16) 0.0565(15) 0.0225(13) 0.0073(11) 0.0036(12)
C13 0.0448(15) 0.0331(15) 0.0383(14) 0.0097(11) 0.0059(12) 0.0082(12)
C18 0.0449(15) 0.0423(16) 0.0436(15) 0.0111(13) 0.0029(12) 0.0095(13)
C14 0.0450(15) 0.0337(15) 0.0457(15) 0.0150(12) 0.0028(12) 0.0053(12)
C15 0.0504(16) 0.0426(16) 0.0524(17) 0.0173(14) 0.0120(14) 0.0165(14)
C9 0.0410(14) 0.0330(14) 0.0402(14) 0.0087(11) 0.0019(11) 0.0040(11)
C6 0.0495(16) 0.0303(14) 0.0401(14) 0.0054(11) 0.0080(12) 0.0095(12)
C17 0.0570(17) 0.0363(15) 0.0413(15) 0.0099(12) 0.0048(13) 0.0102(13)
C5 0.0504(17) 0.0410(16) 0.0476(16) 0.0084(13) 0.0079(13) 0.0091(13)
C10 0.0417(14) 0.0355(15) 0.0399(14) 0.0081(11) 0.0027(11) 0.0088(12)
C16 0.068(2) 0.0367(16) 0.0478(16) 0.0102(13) 0.0137(14) 0.0177(15)
C4 0.0588(18) 0.0504(18) 0.0484(17) 0.0109(14) 0.0070(14) 0.0217(15)
C1 0.0516(17) 0.0386(16) 0.0468(16) 0.0069(12) 0.0095(13) 0.0087(13)
C12 0.0444(15) 0.0346(15) 0.0492(16) 0.0110(12) 0.0029(12) 0.0055(12)
C2 0.070(2) 0.0386(17) 0.068(2) 0.0195(15) 0.0159(17) 0.0114(15)
C20 0.075(2) 0.0489(19) 0.0489(17) 0.0004(14) 0.0014(16) 0.0113(16)
C3 0.080(2) 0.0460(19) 0.064(2) 0.0208(16) 0.0120(18) 0.0272(17)
C11 0.0542(18) 0.058(2) 0.0545(18) 0.0110(15) 0.0170(15) 0.0127(15)
C19 0.059(2) 0.069(2) 0.082(2) 0.0070(19) 0.0152(18) 0.0248(18)
C8 0.070(2) 0.079(3) 0.072(2) 0.020(2) 0.0048(18) 0.034(2)
C7 0.094(3) 0.057(2) 0.128(4) 0.048(3) 0.010(3) 0.002(2)
O2 0.0441(11) 0.0441(12) 0.0615(13) 0.0109(10) 0.0009(9) 0.0052(9)
O1 0.0512(12) 0.0405(12) 0.0816(16) 0.0192(11) 0.0049(11) -0.0006(10)
B1 0.082(3) 0.037(2) 0.088(3) 0.006(2) -0.006(2) -0.002(2)
F2 0.1035(17) 0.0483(13) 0.1174(19) 0.0072(12) -0.0035(14) -0.0057(12)
F1 0.0877(18) 0.097(2) 0.141(2) 0.0142(17) -0.0135(16) 0.0016(15)
F4 0.129(3) 0.0742(18) 0.254(4) -0.039(2) 0.058(3) 0.0181(17)
F3 0.196(4) 0.144(3) 0.138(3) 0.080(2) -0.044(3) -0.029(3)
O3 0.150(4) 0.0563(19) 0.114(3) -0.0021(18) 0.006(3) 0.034(2)

loop_
_atom_type_symbol
_atom_type_description
_atom_type_scat_dispersion_real
_atom_type_scat_dispersion_imag
_atom_type_scat_source
C C 0.0033 0.0016 'International Tables Vol C Tables 4.2.6.8 and 6.1.1.4'
H H 0.0000 0.0000 'International Tables Vol C Tables 4.2.6.8 and 6.1.1.4'
N N 0.0061 0.0033 'International Tables Vol C Tables 4.2.6.8 and 6.1.1.4'
O O 0.0106 0.0060 'International Tables Vol C Tables 4.2.6.8 and 6.1.1.4'
B B 0.0013 0.0007 'International Tables Vol C Tables 4.2.6.8 and 6.1.1.4'
F F 0.0171 0.0103 'International Tables Vol C Tables 4.2.6.8 and 6.1.1.4'

loop_
_geom_angle_atom_site_label_1
_geom_angle_atom_site_label_2
_geom_angle_atom_site_label_3
_geom_angle
C11 N1 C10 109.4(3)
C11 N2 C12 109.1(3)
C18 C13 C14 117.9(2)
C18 C13 C9 120.7(2)
C14 C13 C9 121.4(2)
C17 C18 C13 122.8(3)
O2 C14 C15 117.7(2)
O2 C14 C13 121.5(2)
C15 C14 C13 120.8(3)
C16 C15 C14 118.6(3)
C16 C15 C19 121.1(3)
C14 C15 C19 120.3(3)
C10 C9 C13 111.4(2)
C10 C9 C6 113.4(2)
C13 C9 C6 111.3(2)
C1 C6 C5 118.8(3)
C1 C6 C9 119.1(3)
C5 C6 C9 122.2(2)
C18 C17 C16 117.2(3)
C18 C17 C20 120.9(3)
C16 C17 C20 121.9(3)
C4 C5 C6 121.4(3)
C12 C10 N1 105.8(2)
C12 C10 C9 132.6(3)
N1 C10 C9 121.3(2)
C15 C16 C17 122.7(3)
C3 C4 C5 117.5(3)
C3 C4 C8 121.9(3)
C5 C4 C8 120.6(3)
O1 C1 C6 117.0(3)
O1 C1 C2 121.6(3)
C6 C1 C2 121.4(3)
C10 C12 N2 107.5(3)
C3 C2 C1 117.2(3)
C3 C2 C7 122.1(3)
C1 C2 C7 120.8(3)
C4 C3 C2 123.7(3)
N2 C11 N1 108.3(3)
F4 B1 F3 111.1(4)
F4 B1 F1 106.1(4)
F3 B1 F1 108.3(4)
F4 B1 F2 111.1(4)
F3 B1 F2 109.5(4)
F1 B1 F2 110.7(4)

loop_
_geom_bond_atom_site_label_1
_geom_bond_atom_site_label_2
_geom_bond_distance
N1 C11 1.320(4)
N1 C10 1.382(4)
N2 C11 1.317(4)
N2 C12 1.369(4)
C13 C18 1.388(4)
C13 C14 1.408(4)
C13 C9 1.518(4)
C18 C17 1.387(4)
C14 O2 1.384(3)
C14 C15 1.393(4)
C15 C16 1.385(4)
C15 C19 1.509(4)
C9 C10 1.503(4)
C9 C6 1.524(4)
C6 C1 1.385(4)
C6 C5 1.397(4)
C17 C16 1.389(4)
C17 C20 1.505(4)
C5 C4 1.391(4)
C10 C12 1.350(4)
C4 C3 1.378(5)
C4 C8 1.511(5)
C1 O1 1.381(4)
C1 C2 1.404(4)
C2 C3 1.380(5)
C2 C7 1.511(5)
B1 F4 1.333(6)
B1 F3 1.341(6)
B1 F1 1.368(5)
B1 F2 1.371(4)
